data_7030882
loop_
_publ_author_name
'Mikata, Yuji'
'Kawata, Keiko'
'Takeuchi, Saaya'
'Nakanishi, Kaori'
'Konno, Hideo'
'Itami, Saori'
'Yasuda, Keiko'
'Tamotsu, Satoshi'
'Burdette, Shawn C.'

_publ_section_title
;
 Isoquinoline-derivatized tris(2-pyridylmethyl)amines as fluorescent zinc
 sensors with strict Zn(2+)/Cd(2+) selectivity.
;
_journal_issue 28
_journal_name_full 'Dalton transactions (Cambridge, England : 2003)'
_journal_page_first 10751
_journal_page_last 10759
_journal_paper_doi 10.1039/c4dt01054j
_journal_volume 43
_journal_year 2014
_chemical_formula_moiety 'C31 H32 Cd Cl2 N4 O11'
_chemical_formula_sum 'C31 H32 Cd Cl2 N4 O11'
_chemical_formula_weight 819.93
_space_group_IT_number 14
_symmetry_cell_setting monoclinic
_symmetry_Int_Tables_number 14
_symmetry_space_group_name_Hall '-P 2ybc'
_symmetry_space_group_name_H-M 'P 1 21/c 1'
_atom_sites_solution_hydrogens geom
_atom_sites_solution_primary direct
_atom_sites_solution_secondary difmap
_cell_angle_alpha 90.0000
_cell_angle_beta 100.782(2)
_cell_angle_gamma 90.0000
_cell_formula_units_Z 4
_cell_length_a 13.800(3)
_cell_length_b 13.549(3)
_cell_length_c 17.731(3)
_cell_measurement_reflns_used 8491
_cell_measurement_temperature 123
_cell_measurement_theta_max 27.49
_cell_measurement_theta_min 3.00
_cell_volume 3256.7(12)
_computing_cell_refinement CrystalClear
_computing_data_collection 'CrystalClear (Rigaku/MSC Inc., 2006)'
_computing_data_reduction CrystalClear
_computing_molecular_graphics 'CrystalStructure 4.0'
_computing_publication_material 'CrystalStructure 4.0 (Rigaku, 2010)'
_computing_structure_refinement 'SHELXL97 (Sheldrick, 2008)'
_computing_structure_solution 'SIR92 (Altomare, et al., 1994)'
_diffrn_ambient_temperature 123
_diffrn_detector_area_resol_mean 7.314
_diffrn_measured_fraction_theta_full 0.981
_diffrn_measured_fraction_theta_max 0.981
_diffrn_measurement_device_type 'Rigaku Mercury70'
_diffrn_measurement_method \w
_diffrn_radiation_type 'Mo K\a'
_diffrn_radiation_wavelength 0.71070
_diffrn_reflns_av_R_equivalents 0.0318
_diffrn_reflns_limit_h_max 16
_diffrn_reflns_limit_h_min -17
_diffrn_reflns_limit_k_max 17
_diffrn_reflns_limit_k_min -17
_diffrn_reflns_limit_l_max 22
_diffrn_reflns_limit_l_min -22
_diffrn_reflns_number 24942
_diffrn_reflns_theta_full 27.49
_diffrn_reflns_theta_max 27.49
_diffrn_standards_number 0
_exptl_absorpt_coefficient_mu 0.903
_exptl_absorpt_correction_T_max 0.914
_exptl_absorpt_correction_T_min 0.811
_exptl_absorpt_correction_type numerical
_exptl_absorpt_process_details 'NUMABS (Rigaku, 1999)'
_exptl_crystal_colour colorless
_exptl_crystal_density_diffrn 1.672
_exptl_crystal_density_method 'not measured'
_exptl_crystal_description unknown
_exptl_crystal_F_000 1664.00
_exptl_crystal_size_max 0.300
_exptl_crystal_size_mid 0.150
_exptl_crystal_size_min 0.100
_refine_diff_density_max 2.600
_refine_diff_density_min -1.080
_refine_ls_extinction_method none
_refine_ls_goodness_of_fit_ref 1.138
_refine_ls_hydrogen_treatment constr
_refine_ls_number_parameters 442
_refine_ls_number_reflns 7321
_refine_ls_number_restraints 0
_refine_ls_R_factor_gt 0.0517
_refine_ls_shift/su_max 0.001
_refine_ls_structure_factor_coef Fsqd
_refine_ls_weighting_details 'w = 1/[\s^2^(Fo^2^)+(0.0575P)^2^+6.7838P] where P=(Fo^2^+2Fc^2^)/3'
_refine_ls_weighting_scheme calc
_refine_ls_wR_factor_ref 0.1337
_reflns_number_gt 6402
_reflns_number_total 7321
_reflns_threshold_expression F^2^>2.0\s(F^2^)
_cod_data_source_file c4dt01054j2.cif
_cod_data_source_block 1isoTQA-CdClO4-111029
_cod_depositor_comments 'Adding full bibliography for 7030877--7030885.cif.'
_cod_original_cell_volume 3256.6(10)
_cod_database_code 7030882

loop_
_symmetry_equiv_pos_site_id
_symmetry_equiv_pos_as_xyz
1 +X,+Y,+Z
2 -X,1/2+Y,1/2-Z
3 -X,-Y,-Z
4 +X,1/2-Y,1/2+Z

loop_
_atom_site_label
_atom_site_type_symbol
_atom_site_fract_x
_atom_site_fract_y
_atom_site_fract_z
_atom_site_U_iso_or_equiv
_atom_site_adp_type
_atom_site_occupancy
_atom_site_symmetry_multiplicity
_atom_site_calc_flag
_atom_site_refinement_flags
Cd1 Cd 0.349994(18) 0.403525(19) 0.818364(15) 0.02283(10) Uani 1.0 4 d .
Cl1 Cl 0.11483(7) 0.66864(7) 0.74408(5) 0.0290(2) Uani 1.0 4 d .
Cl2 Cl 0.39836(7) 0.31082(7) 1.09842(6) 0.0335(3) Uani 1.0 4 d .
O2 O 0.4823(3) 0.4177(3) 0.9247(2) 0.0461(8) Uani 1.0 4 d .
O1 O 0.4891(3) 0.3789(3) 0.7570(2) 0.0481(8) Uani 1.0 4 d .
O3 O 0.3795(2) 0.5697(2) 0.78214(17) 0.0334(7) Uani 1.0 4 d .
O4 O 0.1495(3) 0.6710(3) 0.82568(16) 0.0436(8) Uani 1.0 4 d .
O5 O 0.1938(3) 0.6392(3) 0.70592(18) 0.0456(8) Uani 1.0 4 d .
O6 O 0.0813(3) 0.7646(3) 0.71723(18) 0.0394(7) Uani 1.0 4 d .
O7 O 0.0347(3) 0.5994(3) 0.7260(2) 0.0470(9) Uani 1.0 4 d .
O8 O 0.4168(3) 0.4063(3) 1.0690(2) 0.0508(9) Uani 1.0 4 d .
O9 O 0.3826(4) 0.2414(3) 1.0368(2) 0.0615(11) Uani 1.0 4 d .
O10 O 0.4829(3) 0.2820(3) 1.1548(2) 0.0508(9) Uani 1.0 4 d .
O11 O 0.3146(3) 0.3140(4) 1.1339(3) 0.0667(12) Uani 1.0 4 d .
N1 N 0.1980(2) 0.3181(2) 0.81940(16) 0.0201(6) Uani 1.0 4 d .
N2 N 0.2679(3) 0.4752(3) 0.90999(17) 0.0245(7) Uani 1.0 4 d .
N3 N 0.3797(3) 0.2330(3) 0.84666(18) 0.0270(7) Uani 1.0 4 d .
N4 N 0.2540(3) 0.4127(3) 0.69615(18) 0.0239(7) Uani 1.0 4 d .
C1 C 0.1733(3) 0.3238(3) 0.89669(19) 0.0228(7) Uani 1.0 4 d .
C2 C 0.2012(3) 0.4215(3) 0.9359(2) 0.0224(7) Uani 1.0 4 d .
C3 C 0.2969(3) 0.5632(3) 0.9446(3) 0.0280(8) Uani 1.0 4 d .
C4 C 0.2606(3) 0.5987(3) 1.0053(3) 0.0275(8) Uani 1.0 4 d .
C5 C 0.1520(3) 0.5738(4) 1.1005(3) 0.0339(9) Uani 1.0 4 d .
C6 C 0.0861(3) 0.5157(4) 1.1282(3) 0.0350(9) Uani 1.0 4 d .
C7 C 0.0554(3) 0.4242(4) 1.0933(3) 0.0328(9) Uani 1.0 4 d .
C8 C 0.0909(3) 0.3926(3) 1.0312(3) 0.0280(8) Uani 1.0 4 d .
C9 C 0.1596(3) 0.4510(3) 1.0004(2) 0.0244(7) Uani 1.0 4 d .
C10 C 0.1905(3) 0.5431(3) 1.0359(2) 0.0274(8) Uani 1.0 4 d .
C11 C 0.2061(3) 0.2148(3) 0.7965(2) 0.0237(7) Uani 1.0 4 d .
C12 C 0.3050(3) 0.1709(3) 0.8338(2) 0.0245(8) Uani 1.0 4 d .
C13 C 0.4714(3) 0.1979(3) 0.8783(3) 0.0320(9) Uani 1.0 4 d .
C14 C 0.4889(3) 0.1024(3) 0.8992(3) 0.0328(9) Uani 1.0 4 d .
C15 C 0.4227(4) -0.0667(4) 0.9081(3) 0.0366(10) Uani 1.0 4 d .
C16 C 0.3449(4) -0.1304(4) 0.8940(3) 0.0400(10) Uani 1.0 4 d .
C17 C 0.2517(4) -0.0967(3) 0.8574(3) 0.0382(10) Uani 1.0 4 d .
C18 C 0.2358(3) 0.0006(3) 0.8367(3) 0.0315(9) Uani 1.0 4 d .
C19 C 0.3148(3) 0.0686(3) 0.8520(2) 0.0251(8) Uani 1.0 4 d .
C20 C 0.4102(3) 0.0341(3) 0.8876(3) 0.0289(8) Uani 1.0 4 d .
C21 C 0.1238(3) 0.3710(3) 0.7625(2) 0.0234(7) Uani 1.0 4 d .
C22 C 0.1607(3) 0.3876(3) 0.6886(2) 0.0228(7) Uani 1.0 4 d .
C23 C 0.2907(3) 0.4373(3) 0.6319(3) 0.0290(8) Uani 1.0 4 d .
C24 C 0.2352(3) 0.4364(3) 0.5601(3) 0.0291(8) Uani 1.0 4 d .
C25 C 0.0738(4) 0.3987(3) 0.4759(3) 0.0311(9) Uani 1.0 4 d .
C26 C -0.0592(3) 0.3399(4) 0.5342(3) 0.0334(9) Uani 1.0 4 d .
C27 C -0.0210(4) 0.3660(3) 0.4690(3) 0.0338(9) Uani 1.0 4 d .
C28 C -0.0022(3) 0.3473(3) 0.6059(3) 0.0293(8) Uani 1.0 4 d .
C29 C 0.0966(3) 0.3800(3) 0.6156(2) 0.0226(7) Uani 1.0 4 d .
C30 C 0.1356(3) 0.4057(3) 0.5494(3) 0.0264(8) Uani 1.0 4 d .
C31 C 0.5861(4) 0.4063(5) 0.7874(3) 0.0492(13) Uani 1.0 4 d .
H1A H 0.2079 0.2701 0.9288 0.0274 Uiso 1.0 4 calc R
H1B H 0.1015 0.3133 0.8925 0.0274 Uiso 1.0 4 calc R
H3 H 0.3447 0.6014 0.9252 0.0336 Uiso 1.0 4 calc R
H4 H 0.2823 0.6607 1.0272 0.0330 Uiso 1.0 4 calc R
H5 H 0.1721 0.6350 1.1246 0.0406 Uiso 1.0 4 calc R
H6 H 0.0603 0.5370 1.1716 0.0420 Uiso 1.0 4 calc R
H7 H 0.0096 0.3846 1.1136 0.0394 Uiso 1.0 4 calc R
H8 H 0.0697 0.3311 1.0082 0.0336 Uiso 1.0 4 calc R
H11A H 0.1989 0.2110 0.7400 0.0285 Uiso 1.0 4 calc R
H11B H 0.1522 0.1759 0.8117 0.0285 Uiso 1.0 4 calc R
H13 H 0.5253 0.2427 0.8861 0.0384 Uiso 1.0 4 calc R
H14 H 0.5536 0.0815 0.9214 0.0394 Uiso 1.0 4 calc R
H15 H 0.4858 -0.0902 0.9320 0.0439 Uiso 1.0 4 calc R
H16 H 0.3538 -0.1976 0.9090 0.0480 Uiso 1.0 4 calc R
H17 H 0.1984 -0.1421 0.8466 0.0459 Uiso 1.0 4 calc R
H18 H 0.1721 0.0221 0.8123 0.0378 Uiso 1.0 4 calc R
H21A H 0.1087 0.4354 0.7841 0.0281 Uiso 1.0 4 calc R
H21B H 0.0621 0.3319 0.7519 0.0281 Uiso 1.0 4 calc R
H23 H 0.3581 0.4558 0.6380 0.0348 Uiso 1.0 4 calc R
H24 H 0.2631 0.4562 0.5173 0.0349 Uiso 1.0 4 calc R
H25 H 0.0986 0.4169 0.4314 0.0374 Uiso 1.0 4 calc R
H26 H -0.1252 0.3168 0.5286 0.0401 Uiso 1.0 4 calc R
H27 H -0.0615 0.3609 0.4195 0.0406 Uiso 1.0 4 calc R
H28 H -0.0292 0.3304 0.6496 0.0351 Uiso 1.0 4 calc R
H31A H 0.5978 0.4002 0.8435 0.0591 Uiso 1.0 4 calc R
H31B H 0.5969 0.4748 0.7734 0.0591 Uiso 1.0 4 calc R
H31C H 0.6318 0.3630 0.7668 0.0591 Uiso 1.0 4 calc R

loop_
_atom_site_aniso_label
_atom_site_aniso_U_11
_atom_site_aniso_U_22
_atom_site_aniso_U_33
_atom_site_aniso_U_12
_atom_site_aniso_U_13
_atom_site_aniso_U_23
Cd1 0.01944(15) 0.02452(15) 0.02428(16) -0.00151(9) 0.00346(10) 0.00039(9)
Cl1 0.0327(5) 0.0288(5) 0.0250(5) 0.0079(4) 0.0040(4) 0.0021(4)
Cl2 0.0308(5) 0.0303(5) 0.0370(6) -0.0005(4) 0.0005(4) 0.0084(4)
O2 0.0380(18) 0.055(2) 0.0424(19) -0.0009(15) -0.0013(15) -0.0030(15)
O1 0.0348(18) 0.060(3) 0.050(2) -0.0061(16) 0.0089(15) -0.0059(17)
O3 0.0276(14) 0.0291(14) 0.0422(17) -0.0032(11) 0.0032(12) 0.0051(13)
O4 0.058(2) 0.0457(19) 0.0240(15) 0.0055(15) -0.0010(14) 0.0025(13)
O5 0.0368(17) 0.064(3) 0.0362(17) 0.0216(16) 0.0069(14) -0.0085(16)
O6 0.0460(18) 0.0310(15) 0.0439(18) 0.0155(13) 0.0151(14) 0.0142(13)
O7 0.046(2) 0.0424(19) 0.049(2) -0.0066(14) -0.0010(16) -0.0008(15)
O8 0.065(3) 0.0330(18) 0.050(2) -0.0067(15) -0.0012(18) 0.0134(15)
O9 0.086(3) 0.048(3) 0.047(2) -0.014(2) 0.004(2) -0.0083(17)
O10 0.0440(19) 0.0368(17) 0.061(3) -0.0028(14) -0.0168(16) 0.0138(16)
O11 0.051(3) 0.083(3) 0.073(3) 0.015(2) 0.030(2) 0.017(3)
N1 0.0207(14) 0.0221(14) 0.0172(14) 0.0014(11) 0.0027(11) 0.0014(11)
N2 0.0269(16) 0.0230(15) 0.0231(15) 0.0022(12) 0.0034(12) -0.0001(12)
N3 0.0235(15) 0.0245(16) 0.0317(17) 0.0024(12) 0.0023(13) -0.0001(13)
N4 0.0234(16) 0.0264(15) 0.0218(15) -0.0033(12) 0.0043(12) -0.0007(12)
C1 0.0242(17) 0.0261(17) 0.0188(17) -0.0006(14) 0.0055(13) -0.0006(13)
C2 0.0212(17) 0.0256(17) 0.0197(17) 0.0026(13) 0.0023(13) 0.0031(13)
C3 0.031(2) 0.0250(18) 0.0264(19) -0.0024(15) 0.0005(15) 0.0016(15)
C4 0.0283(19) 0.0242(18) 0.0276(19) 0.0032(14) -0.0009(15) -0.0043(14)
C5 0.031(2) 0.038(3) 0.030(2) 0.0066(17) 0.0014(17) -0.0089(17)
C6 0.035(3) 0.047(3) 0.0231(19) 0.0055(18) 0.0060(16) -0.0029(17)
C7 0.029(2) 0.041(3) 0.029(2) 0.0029(17) 0.0068(16) 0.0022(17)
C8 0.0265(19) 0.035(2) 0.0219(18) 0.0032(15) 0.0036(15) 0.0004(15)
C9 0.0222(17) 0.0283(18) 0.0221(17) 0.0047(14) 0.0026(14) 0.0026(14)
C10 0.0245(18) 0.032(2) 0.0234(18) 0.0052(15) -0.0010(14) -0.0043(15)
C11 0.0234(17) 0.0212(17) 0.0258(18) -0.0017(13) 0.0025(14) -0.0021(14)
C12 0.0277(19) 0.0248(18) 0.0214(17) 0.0013(14) 0.0055(14) -0.0026(14)
C13 0.0230(19) 0.035(2) 0.037(3) 0.0040(16) 0.0022(16) -0.0014(17)
C14 0.030(2) 0.035(3) 0.033(3) 0.0099(16) 0.0020(17) 0.0001(16)
C15 0.043(3) 0.034(3) 0.034(3) 0.0139(18) 0.0116(19) 0.0056(18)
C16 0.048(3) 0.025(2) 0.050(3) 0.0083(18) 0.017(2) 0.0053(19)
C17 0.043(3) 0.026(2) 0.050(3) -0.0016(17) 0.020(2) -0.0001(18)
C18 0.032(2) 0.029(2) 0.035(2) -0.0006(16) 0.0100(17) -0.0015(16)
C19 0.0296(19) 0.0257(18) 0.0216(18) 0.0030(15) 0.0092(15) -0.0006(14)
C20 0.033(2) 0.0300(19) 0.0243(18) 0.0080(16) 0.0066(15) 0.0001(15)
C21 0.0218(17) 0.0270(18) 0.0211(17) 0.0024(14) 0.0030(14) 0.0038(14)
C22 0.0232(18) 0.0214(16) 0.0239(18) 0.0023(13) 0.0049(14) 0.0022(13)
C23 0.0252(19) 0.032(2) 0.032(2) -0.0014(15) 0.0105(16) 0.0023(16)
C24 0.036(2) 0.0296(19) 0.0242(18) 0.0006(16) 0.0113(16) 0.0058(15)
C25 0.044(3) 0.032(2) 0.0188(18) 0.0097(17) 0.0093(17) 0.0015(14)
C26 0.029(2) 0.042(3) 0.0256(19) -0.0003(17) -0.0026(16) -0.0025(17)
C27 0.040(3) 0.036(3) 0.0220(19) 0.0068(18) -0.0050(16) -0.0053(16)
C28 0.0288(19) 0.032(2) 0.0259(19) -0.0010(16) 0.0036(15) -0.0020(15)
C29 0.0260(18) 0.0205(16) 0.0213(17) 0.0035(13) 0.0043(14) -0.0001(13)
C30 0.031(2) 0.0237(18) 0.0244(19) 0.0073(14) 0.0053(15) 0.0010(14)
C31 0.039(3) 0.074(4) 0.035(3) -0.012(3) 0.008(2) -0.005(3)

loop_
_atom_type_symbol
_atom_type_description
_atom_type_scat_dispersion_real
_atom_type_scat_dispersion_imag
_atom_type_scat_source
C C 0.0033 0.0016
;
International Tables for Crystallography
(1992, Vol. C, Tables 4.2.6.8 and 6.1.1.4)
;
H H 0.0000 0.0000
;
International Tables for Crystallography
(1992, Vol. C, Table 6.1.1.4)
;
Cd Cd -0.8075 1.2024
;
International Tables for Crystallography
(1992, Vol. C, Tables 4.2.6.8 and 6.1.1.4)
;
Cl Cl 0.1484 0.1585
;
International Tables for Crystallography
(1992, Vol. C, Tables 4.2.6.8 and 6.1.1.4)
;
N N 0.0061 0.0033
;
International Tables for Crystallography
(1992, Vol. C, Tables 4.2.6.8 and 6.1.1.4)
;
O O 0.0106 0.0060
;
International Tables for Crystallography
(1992, Vol. C, Tables 4.2.6.8 and 6.1.1.4)
;

loop_
_geom_angle_atom_site_label_1
_geom_angle_atom_site_label_2
_geom_angle_atom_site_label_3
_geom_angle
_geom_angle_publ_flag
O2 Cd1 O1 79.03(13) yes
O2 Cd1 O3 89.58(11) yes
O2 Cd1 N1 125.21(12) yes
O2 Cd1 N2 79.43(12) yes
O2 Cd1 N3 80.50(11) yes
O2 Cd1 N4 163.03(13) yes
O1 Cd1 O3 79.55(12) yes
O1 Cd1 N1 135.33(12) yes
O1 Cd1 N2 153.90(12) yes
O1 Cd1 N3 80.79(13) yes
O1 Cd1 N4 87.12(12) yes
O3 Cd1 N1 130.38(10) yes
O3 Cd1 N2 85.73(11) yes
O3 Cd1 N3 159.35(11) yes
O3 Cd1 N4 78.20(10) yes
N1 Cd1 N2 70.09(11) yes
N1 Cd1 N3 69.33(11) yes
N1 Cd1 N4 71.69(11) yes
N2 Cd1 N3 109.89(11) yes
N2 Cd1 N4 110.92(11) yes
N3 Cd1 N4 107.10(11) yes
O4 Cl1 O5 109.9(2) yes
O4 Cl1 O6 109.93(19) yes
O4 Cl1 O7 109.6(3) yes
O5 Cl1 O6 108.7(2) yes
O5 Cl1 O7 109.3(3) yes
O6 Cl1 O7 109.33(19) yes
O8 Cl2 O9 109.1(3) yes
O8 Cl2 O10 108.7(2) yes
O8 Cl2 O11 110.4(3) yes
O9 Cl2 O10 109.9(3) yes
O9 Cl2 O11 109.9(3) yes
O10 Cl2 O11 108.8(3) yes
Cd1 O1 C31 125.3(4) yes
Cd1 N1 C1 109.6(2) yes
Cd1 N1 C11 110.2(3) yes
Cd1 N1 C21 104.8(2) yes
C1 N1 C11 110.5(3) yes
C1 N1 C21 110.9(3) yes
C11 N1 C21 110.6(3) yes
Cd1 N2 C2 118.0(3) yes
Cd1 N2 C3 122.0(3) yes
C2 N2 C3 119.3(4) yes
Cd1 N3 C12 118.9(3) yes
Cd1 N3 C13 122.2(3) yes
C12 N3 C13 118.8(4) yes
Cd1 N4 C22 117.3(3) yes
Cd1 N4 C23 123.6(3) yes
C22 N4 C23 119.0(3) yes
N1 C1 C2 113.0(3) yes
N2 C2 C1 117.2(4) yes
N2 C2 C9 122.3(4) yes
C1 C2 C9 120.5(4) yes
N2 C3 C4 122.9(4) yes
C3 C4 C10 119.8(4) yes
C6 C5 C10 120.1(4) yes
C5 C6 C7 120.9(5) yes
C6 C7 C8 120.6(4) yes
C7 C8 C9 120.3(4) yes
C2 C9 C8 123.3(4) yes
C2 C9 C10 117.8(4) yes
C8 C9 C10 118.9(4) yes
C4 C10 C5 122.9(4) yes
C4 C10 C9 117.8(4) yes
C5 C10 C9 119.3(4) yes
N1 C11 C12 111.2(3) yes
N3 C12 C11 115.8(4) yes
N3 C12 C19 123.0(4) yes
C11 C12 C19 121.2(4) yes
N3 C13 C14 123.2(4) yes
C13 C14 C20 119.6(4) yes
C16 C15 C20 120.7(4) yes
C15 C16 C17 120.0(4) yes
C16 C17 C18 121.4(4) yes
C17 C18 C19 119.7(4) yes
C12 C19 C18 123.6(4) yes
C12 C19 C20 117.3(4) yes
C18 C19 C20 119.1(4) yes
C14 C20 C15 122.8(4) yes
C14 C20 C19 118.0(4) yes
C15 C20 C19 119.1(4) yes
N1 C21 C22 111.1(3) yes
N4 C22 C21 115.7(3) yes
N4 C22 C29 122.6(4) yes
C21 C22 C29 121.6(4) yes
N4 C23 C24 123.1(4) yes
C23 C24 C30 119.4(4) yes
C27 C25 C30 120.4(4) yes
C27 C26 C28 120.5(4) yes
C25 C27 C26 120.6(4) yes
C26 C28 C29 120.7(4) yes
C22 C29 C28 123.5(4) yes
C22 C29 C30 117.7(4) yes
C28 C29 C30 118.8(4) yes
C24 C30 C25 122.9(4) yes
C24 C30 C29 118.0(4) yes
C25 C30 C29 119.0(4) yes
N1 C1 H1A 108.989 no
N1 C1 H1B 108.993 no
C2 C1 H1A 108.985 no
C2 C1 H1B 108.989 no
H1A C1 H1B 107.779 no
N2 C3 H3 118.548 no
C4 C3 H3 118.546 no
C3 C4 H4 120.083 no
C10 C4 H4 120.091 no
C6 C5 H5 119.971 no
C10 C5 H5 119.959 no
C5 C6 H6 119.558 no
C7 C6 H6 119.565 no
C6 C7 H7 119.712 no
C8 C7 H7 119.712 no
C7 C8 H8 119.831 no
C9 C8 H8 119.835 no
N1 C11 H11A 109.402 no
N1 C11 H11B 109.400 no
C12 C11 H11A 109.402 no
C12 C11 H11B 109.397 no
H11A C11 H11B 108.007 no
N3 C13 H13 118.398 no
C14 C13 H13 118.407 no
C13 C14 H14 120.221 no
C20 C14 H14 120.228 no
C16 C15 H15 119.676 no
C20 C15 H15 119.666 no
C15 C16 H16 119.986 no
C17 C16 H16 119.988 no
C16 C17 H17 119.289 no
C18 C17 H17 119.292 no
C17 C18 H18 120.180 no
C19 C18 H18 120.168 no
N1 C21 H21A 109.412 no
N1 C21 H21B 109.409 no
C22 C21 H21A 109.407 no
C22 C21 H21B 109.418 no
H21A C21 H21B 108.025 no
N4 C23 H23 118.438 no
C24 C23 H23 118.442 no
C23 C24 H24 120.319 no
C30 C24 H24 120.301 no
C27 C25 H25 119.820 no
C30 C25 H25 119.821 no
C27 C26 H26 119.748 no
C28 C26 H26 119.746 no
C25 C27 H27 119.727 no
C26 C27 H27 119.714 no
C26 C28 H28 119.633 no
C29 C28 H28 119.631 no
O1 C31 H31A 109.474 no
O1 C31 H31B 109.466 no
O1 C31 H31C 109.470 no
H31A C31 H31B 109.473 no
H31A C31 H31C 109.477 no
H31B C31 H31C 109.467 no

loop_
_geom_bond_atom_site_label_1
_geom_bond_atom_site_label_2
_geom_bond_distance
_geom_bond_publ_flag
Cd1 O2 2.374(4) yes
Cd1 O1 2.400(4) yes
Cd1 O3 2.397(3) yes
Cd1 N1 2.399(3) yes
Cd1 N2 2.357(4) yes
Cd1 N3 2.384(4) yes
Cd1 N4 2.322(3) yes
Cl1 O4 1.437(3) yes
Cl1 O5 1.442(4) yes
Cl1 O6 1.431(4) yes
Cl1 O7 1.440(4) yes
Cl2 O8 1.435(4) yes
Cl2 O9 1.427(4) yes
Cl2 O10 1.441(4) yes
Cl2 O11 1.417(5) yes
O1 C31 1.396(6) yes
N1 C1 1.475(5) yes
N1 C11 1.467(5) yes
N1 C21 1.480(5) yes
N2 C2 1.321(5) yes
N2 C3 1.367(5) yes
N3 C12 1.317(5) yes
N3 C13 1.369(5) yes
N4 C22 1.314(5) yes
N4 C23 1.371(6) yes
C1 C2 1.511(5) yes
C2 C9 1.428(6) yes
C3 C4 1.358(6) yes
C4 C10 1.412(6) yes
C5 C6 1.362(7) yes
C5 C10 1.412(6) yes
C6 C7 1.414(7) yes
C7 C8 1.356(7) yes
C8 C9 1.421(6) yes
C9 C10 1.427(6) yes
C11 C12 1.522(5) yes
C12 C19 1.425(6) yes
C13 C14 1.355(6) yes
C14 C20 1.412(6) yes
C15 C16 1.363(7) yes
C15 C20 1.415(6) yes
C16 C17 1.405(7) yes
C17 C18 1.375(6) yes
C18 C19 1.413(6) yes
C19 C20 1.428(6) yes
C21 C22 1.510(6) yes
C22 C29 1.429(5) yes
C23 C24 1.358(6) yes
C24 C30 1.415(6) yes
C25 C27 1.365(7) yes
C25 C30 1.421(6) yes
C26 C27 1.404(6) yes
C26 C28 1.367(5) yes
C28 C29 1.413(6) yes
C29 C30 1.422(6) yes
C1 H1A 0.990 no
C1 H1B 0.990 no
C3 H3 0.950 no
C4 H4 0.950 no
C5 H5 0.950 no
C6 H6 0.950 no
C7 H7 0.950 no
C8 H8 0.950 no
C11 H11A 0.990 no
C11 H11B 0.990 no
C13 H13 0.950 no
C14 H14 0.950 no
C15 H15 0.950 no
C16 H16 0.950 no
C17 H17 0.950 no
C18 H18 0.950 no
C21 H21A 0.990 no
C21 H21B 0.990 no
C23 H23 0.950 no
C24 H24 0.950 no
C25 H25 0.950 no
C26 H26 0.950 no
C27 H27 0.950 no
C28 H28 0.950 no
C31 H31A 0.980 no
C31 H31B 0.980 no
C31 H31C 0.980 no

loop_
_geom_contact_atom_site_label_1
_geom_contact_atom_site_label_2
_geom_contact_distance
_geom_contact_publ_flag
_geom_contact_site_symmetry_2
O2 C3 3.300(6) no .
O2 C13 3.087(6) no .
O2 C31 3.051(7) no .
O1 C13 3.302(6) no .
O1 C23 3.282(5) no .
O3 C3 3.290(6) no .
O3 C23 3.255(5) no .
O3 C31 3.597(6) no .
N2 C10 2.804(6) no .
N2 C21 3.292(5) no .
N3 C1 3.371(5) no .
N3 C20 2.802(5) no .
N4 C11 3.351(5) no .
N4 C30 2.803(5) no .
C1 C8 2.978(6) no .
C1 C12 3.097(6) no .
C2 C4 2.752(5) no .
C2 C21 3.136(5) no .
C3 C9 2.754(6) no .
C5 C8 2.803(6) no .
C6 C9 2.793(6) no .
C7 C10 2.795(6) no .
C11 C18 2.998(6) no .
C11 C22 3.014(5) no .
C12 C14 2.747(6) no .
C13 C19 2.753(6) no .
C15 C18 2.804(6) no .
C16 C19 2.807(6) no .
C17 C20 2.788(6) no .
C21 C28 3.006(5) no .
C22 C24 2.750(6) no .
C23 C29 2.751(6) no .
C25 C28 2.792(6) no .
C26 C30 2.797(6) no .
C27 C29 2.802(5) no .
O2 O2 3.442(5) no 3_667
O2 O8 2.872(6) no .
O2 O8 2.753(5) no 3_667
O2 O9 3.546(6) no .
O2 C3 3.476(5) no 3_667
O2 C4 3.540(5) no 3_667
O1 O10 2.827(6) no 4_554
O1 C15 3.455(7) no 2_656
O3 O5 2.826(4) no .
O3 O8 3.492(5) no 3_667
O3 O10 2.846(5) no 3_667
O4 N2 3.321(5) no .
O4 C3 3.018(5) no .
O4 C4 3.410(5) no .
O4 C17 3.451(6) no 1_565
O4 C28 3.499(6) no 2_556
O5 O3 2.826(4) no .
O5 N4 3.192(5) no .
O5 C22 3.445(6) no .
O5 C23 3.413(6) no .
O5 C27 3.541(5) no 3_566
O6 C5 3.285(6) no 4_564
O6 C6 3.375(6) no 4_564
O6 C21 3.255(5) no 2_556
O7 C21 3.348(5) no .
O7 C22 3.483(5) no .
O7 C27 3.459(6) no 3_566
O8 O2 2.872(6) no .
O8 O2 2.753(5) no 3_667
O8 O3 3.492(5) no 3_667
O8 N2 3.298(5) no .
O8 C2 3.440(5) no .
O8 C3 3.281(5) no .
O8 C4 3.436(5) no .
O8 C9 3.582(6) no .
O8 C10 3.584(6) no .
O9 O2 3.546(6) no .
O9 N3 3.366(5) no .
O9 C13 3.321(7) no .
O9 C15 3.577(6) no 3_657
O9 C23 3.334(6) no 4_555
O9 C24 3.229(6) no 4_555
O10 O1 2.827(6) no 4_555
O10 O3 2.846(5) no 3_667
O10 C15 3.464(6) no 3_657
O10 C16 3.374(6) no 3_657
O10 C31 3.581(7) no 4_555
O11 N4 3.421(6) no 4_555
O11 C8 3.446(6) no .
O11 C9 3.424(6) no .
O11 C11 3.510(7) no 4_555
O11 C12 3.578(6) no 4_555
O11 C23 3.421(6) no 4_555
N2 O4 3.321(5) no .
N2 O8 3.298(5) no .
N3 O9 3.366(5) no .
N4 O5 3.192(5) no .
N4 O11 3.421(6) no 4_554
C2 O8 3.440(5) no .
C3 O2 3.476(5) no 3_667
C3 O4 3.018(5) no .
C3 O8 3.281(5) no .
C4 O2 3.540(5) no 3_667
C4 O4 3.410(5) no .
C4 O8 3.436(5) no .
C5 O6 3.285(6) no 4_565
C6 O6 3.375(6) no 4_565
C6 C8 3.593(6) no 3_567
C7 C9 3.547(6) no 3_567
C8 O11 3.446(6) no .
C8 C6 3.593(6) no 3_567
C9 O8 3.582(6) no .
C9 O11 3.424(6) no .
C9 C7 3.547(6) no 3_567
C10 O8 3.584(6) no .
C11 O11 3.510(7) no 4_554
C12 O11 3.578(6) no 4_554
C13 O9 3.321(7) no .
C14 C15 3.440(6) no 3_657
C15 O1 3.455(7) no 2_646
C15 O9 3.577(6) no 3_657
C15 O10 3.464(6) no 3_657
C15 C14 3.440(6) no 3_657
C15 C31 3.467(7) no 2_646
C16 O10 3.374(6) no 3_657
C16 C31 3.557(8) no 2_646
C17 O4 3.451(6) no 1_545
C20 C31 3.563(7) no 2_646
C21 O6 3.255(5) no 2_546
C21 O7 3.348(5) no .
C22 O5 3.445(6) no .
C22 O7 3.483(5) no .
C23 O5 3.413(6) no .
C23 O9 3.334(6) no 4_554
C23 O11 3.421(6) no 4_554
C24 O9 3.229(6) no 4_554
C25 C26 3.550(6) no 3_566
C25 C27 3.451(6) no 3_566
C26 C25 3.550(6) no 3_566
C27 O5 3.541(5) no 3_566
C27 O7 3.459(6) no 3_566
C27 C25 3.451(6) no 3_566
C27 C30 3.461(6) no 3_566
C28 O4 3.499(6) no 2_546
C30 C27 3.461(6) no 3_566
C31 O10 3.580(7) no 4_554
C31 C15 3.467(7) no 2_656
C31 C16 3.557(8) no 2_656
C31 C20 3.563(7) no 2_656
Cd1 H1A 3.5191 no .
Cd1 H3 3.2909 no .
Cd1 H11A 3.4645 no .
Cd1 H13 3.3100 no .
Cd1 H21A 3.2992 no .
Cd1 H23 3.2981 no .
Cd1 H31A 3.3655 no .
O2 H3 3.1308 no .
O2 H13 2.5694 no .
O2 H31A 2.3519 no .
O2 H31B 3.4479 no .
O1 H13 2.9092 no .
O1 H23 2.7173 no .
O3 H3 2.7030 no .
O3 H23 2.9532 no .
O3 H31B 3.2940 no .
N2 H1A 2.9362 no .
N2 H1B 3.1480 no .
N2 H4 3.2433 no .
N2 H21A 2.8748 no .
N3 H1A 3.0475 no .
N3 H11A 2.8511 no .
N3 H11B 3.1804 no .
N3 H14 3.2461 no .
N4 H11A 2.9792 no .
N4 H21A 2.7769 no .
N4 H21B 3.1890 no .
N4 H24 3.2499 no .
C1 H8 2.6499 no .
C1 H11A 3.2482 no .
C1 H11B 2.4910 no .
C1 H21A 2.5302 no .
C1 H21B 2.7357 no .
C2 H3 3.1677 no .
C2 H8 2.7034 no .
C2 H21A 2.7623 no .
C4 H5 2.6783 no .
C5 H4 2.6807 no .
C5 H7 3.2642 no .
C6 H8 3.2649 no .
C7 H5 3.2734 no .
C8 H1A 3.1241 no .
C8 H1B 2.7120 no .
C8 H6 3.2546 no .
C9 H1A 2.8949 no .
C9 H1B 2.6842 no .
C9 H4 3.2958 no .
C9 H5 3.3090 no .
C9 H7 3.2685 no .
C10 H3 3.2503 no .
C10 H6 3.2614 no .
C10 H8 3.3117 no .
C11 H1A 2.4575 no .
C11 H1B 2.7720 no .
C11 H18 2.6771 no .
C11 H21A 3.2671 no .
C11 H21B 2.5510 no .
C12 H1A 2.6973 no .
C12 H13 3.1606 no .
C12 H18 2.7045 no .
C13 H31A 3.3688 no .
C14 H15 2.6748 no .
C15 H14 2.6823 no .
C15 H17 3.2477 no .
C16 H18 3.2805 no .
C17 H15 3.2561 no .
C18 H11A 3.3160 no .
C18 H11B 2.6414 no .
C18 H16 3.2749 no .
C19 H1A 3.4974 no .
C19 H11A 3.0063 no .
C19 H11B 2.6572 no .
C19 H14 3.3004 no .
C19 H15 3.3098 no .
C19 H17 3.2677 no .
C20 H13 3.2445 no .
C20 H16 3.2732 no .
C20 H18 3.3109 no .
C21 H1A 3.2593 no .
C21 H1B 2.5064 no .
C21 H11A 2.4678 no .
C21 H11B 2.7874 no .
C21 H28 2.6812 no .
C22 H11A 2.5794 no .
C22 H23 3.1610 no .
C22 H28 2.6969 no .
C24 H25 2.6866 no .
C25 H24 2.6922 no .
C25 H26 3.2559 no .
C26 H25 3.2620 no .
C27 H28 3.2618 no .
C28 H21A 3.4551 no .
C28 H21B 2.5838 no .
C28 H27 3.2570 no .
C29 H11A 3.3074 no .
C29 H21A 3.0543 no .
C29 H21B 2.6320 no .
C29 H24 3.2970 no .
C29 H25 3.3084 no .
C29 H26 3.2731 no .
C30 H23 3.2475 no .
C30 H27 3.2757 no .
C30 H28 3.2988 no .
C31 H13 3.0377 no .
H1A H8 2.7037 no .
H1A H11A 3.4218 no .
H1A H11B 2.4351 no .
H1A H21A 3.4871 no .
H1A H21B 3.4966 no .
H1B H8 2.1890 no .
H1B H11A 3.5226 no .
H1B H11B 2.5265 no .
H1B H21A 2.5528 no .
H1B H21B 2.4638 no .
H3 H4 2.2883 no .
H4 H5 2.5304 no .
H5 H6 2.3054 no .
H6 H7 2.3538 no .
H7 H8 2.2991 no .
H11A H18 2.9164 no .
H11A H21A 3.4306 no .
H11A H21B 2.5391 no .
H11B H18 2.1019 no .
H11B H21A 3.5845 no .
H11B H21B 2.5781 no .
H13 H14 2.2849 no .
H13 H31A 2.5325 no .
H13 H31C 3.2331 no .
H14 H15 2.5271 no .
H15 H16 2.3086 no .
H16 H17 2.3445 no .
H17 H18 2.3174 no .
H21A H28 3.1039 no .
H21B H28 2.0058 no .
H23 H24 2.2900 no .
H24 H25 2.5416 no .
H25 H27 2.3087 no .
H26 H27 2.3458 no .
H26 H28 2.3081 no .
Cl1 H5 3.5806 no 4_564
Cl1 H7 3.3850 no 3_567
Cl1 H17 3.2285 no 1_565
Cl1 H21A 3.2435 no .
Cl1 H21B 3.3051 no 2_556
Cl1 H27 2.8840 no 3_566
Cl1 H28 3.2532 no 2_556
Cl2 H15 3.4790 no 3_657
O2 H3 3.2363 no 3_667
O2 H4 3.3723 no 3_667
O1 H15 3.4581 no 2_656
O4 H3 3.0787 no .
O4 H7 2.7265 no 3_567
O4 H16 3.4257 no 1_565
O4 H17 2.6283 no 1_565
O4 H21A 3.3013 no .
O4 H26 3.3193 no 2_556
O4 H28 2.8074 no 2_556
O5 H5 3.3727 no 4_564
O5 H21A 3.3952 no .
O5 H27 2.5996 no 3_566
O6 H1B 2.9585 no 2_556
O6 H5 2.6249 no 4_564
O6 H6 2.8070 no 4_564
O6 H11B 3.3869 no 2_556
O6 H17 2.8433 no 1_565
O6 H21A 3.4944 no 2_556
O6 H21B 2.3350 no 2_556
O6 H27 2.9320 no 3_566
O6 H28 2.7425 no 2_556
O7 H6 3.0530 no 3_567
O7 H7 3.0259 no 3_567
O7 H11B 2.7437 no 2_556
O7 H18 2.9964 no 2_556
O7 H21A 2.5782 no .
O7 H21B 3.4724 no 2_556
O7 H25 3.0506 no 3_566
O7 H27 2.7283 no 3_566
O8 H3 3.2754 no 3_667
O8 H31A 3.0720 no 3_667
O8 H31B 3.2619 no 3_667
O9 H1A 2.8113 no .
O9 H15 2.7247 no 3_657
O9 H23 3.2705 no 4_555
O9 H24 3.1300 no 4_555
O10 H3 3.3814 no 3_667
O10 H15 3.0915 no 3_657
O10 H16 2.9362 no 3_657
O10 H31C 3.2406 no 4_555
O11 H11A 2.7060 no 4_555
O11 H31B 3.4097 no 3_667
C1 H25 3.5089 no 4_555
C3 H16 3.4198 no 1_565
C4 H26 3.4886 no 2_556
C4 H31A 3.0071 no 3_667
C5 H8 3.5389 no 3_567
C5 H31A 3.4276 no 3_667
C5 H31C 3.5426 no 3_667
C6 H1B 3.4416 no 3_567
C6 H8 3.5818 no 3_567
C6 H18 3.2973 no 4_555
C6 H21A 3.4128 no 3_567
C7 H11A 3.4798 no 4_555
C9 H7 3.5684 no 3_567
C10 H7 3.5883 no 3_567
C10 H31A 3.3698 no 3_667
C11 H25 3.5263 no 4_555
C14 H15 2.9528 no 3_657
C14 H23 3.0597 no 2_646
C14 H31B 3.5203 no 2_646
C15 H14 2.9844 no 3_657
C15 H15 3.5788 no 3_657
C15 H23 3.2930 no 2_646
C15 H24 3.5264 no 4_555
C15 H31B 3.2283 no 2_646
C15 H31C 3.1967 no 2_646
C16 H14 3.3750 no 3_657
C16 H24 3.5426 no 4_555
C16 H31B 3.5185 no 2_646
C16 H31C 2.9300 no 2_646
C17 H24 3.3951 no 4_555
C17 H26 3.1356 no 2_546
C17 H28 3.2048 no 2_546
C17 H31B 3.5347 no 2_646
C17 H31C 3.0094 no 2_646
C18 H6 3.4704 no 4_554
C18 H24 3.2079 no 4_555
C18 H25 2.9734 no 4_555
C18 H31B 3.3089 no 2_646
C18 H31C 3.3819 no 2_646
C19 H24 3.1618 no 4_555
C19 H25 3.5337 no 4_555
C19 H31B 3.0094 no 2_646
C20 H15 3.3393 no 3_657
C20 H23 3.4789 no 2_646
C20 H24 3.3433 no 4_555
C20 H31B 2.9491 no 2_646
C20 H31C 3.5507 no 2_646
C21 H6 3.2377 no 3_567
C23 H14 3.1770 no 2_656
C23 H15 3.4989 no 2_656
C24 H14 3.4795 no 2_656
C25 H1A 3.1512 no 4_554
C25 H1B 3.2855 no 4_554
C25 H8 3.1678 no 4_554
C25 H11B 3.4421 no 4_554
C25 H18 3.5898 no 4_554
C26 H7 3.4105 no 4_554
C26 H8 3.0076 no 4_554
C26 H17 3.1200 no 2_556
C26 H25 3.4134 no 3_566
C27 H1B 3.3844 no 4_554
C27 H8 2.9756 no 4_554
C28 H7 3.1484 no 4_554
C28 H8 3.2353 no 4_554
C28 H17 2.9867 no 2_556
C28 H25 3.4762 no 3_566
C29 H8 3.4174 no 4_554
C29 H27 3.5818 no 3_566
C30 H1A 3.4700 no 4_554
C30 H8 3.3772 no 4_554
C30 H27 3.3997 no 3_566
C31 H4 3.5625 no 3_667
C31 H5 3.4546 no 3_667
H1A O9 2.8113 no .
H1A C25 3.1512 no 4_555
H1A C30 3.4700 no 4_555
H1A H24 3.4639 no 4_555
H1A H25 2.9527 no 4_555
H1B O6 2.9585 no 2_546
H1B C6 3.4416 no 3_567
H1B C25 3.2855 no 4_555
H1B C27 3.3844 no 4_555
H1B H6 3.0731 no 3_567
H1B H25 3.1960 no 4_555
H1B H27 3.3563 no 4_555
H3 O2 3.2363 no 3_667
H3 O4 3.0787 no .
H3 O8 3.2754 no 3_667
H3 O10 3.3814 no 3_667
H3 H16 2.7442 no 1_565
H4 O2 3.3723 no 3_667
H4 C31 3.5625 no 3_667
H4 H13 3.0989 no 3_667
H4 H16 3.1338 no 1_565
H4 H26 3.0583 no 2_556
H4 H31A 2.6939 no 3_667
H5 Cl1 3.5806 no 4_565
H5 O5 3.3727 no 4_565
H5 O6 2.6249 no 4_565
H5 C31 3.4546 no 3_667
H5 H27 3.4445 no 2_556
H5 H31A 3.1560 no 3_667
H5 H31C 3.0149 no 3_667
H6 O6 2.8070 no 4_565
H6 O7 3.0530 no 3_567
H6 C18 3.4704 no 4_555
H6 C21 3.2377 no 3_567
H6 H1B 3.0731 no 3_567
H6 H18 2.7935 no 4_555
H6 H21A 2.6243 no 3_567
H6 H21B 2.9501 no 3_567
H7 Cl1 3.3850 no 3_567
H7 O4 2.7265 no 3_567
H7 O7 3.0259 no 3_567
H7 C9 3.5684 no 3_567
H7 C10 3.5883 no 3_567
H7 C26 3.4105 no 4_555
H7 C28 3.1484 no 4_555
H7 H11A 3.3661 no 4_555
H7 H26 3.4825 no 4_555
H7 H28 3.0506 no 4_555
H8 C5 3.5389 no 3_567
H8 C6 3.5818 no 3_567
H8 C25 3.1678 no 4_555
H8 C26 3.0076 no 4_555
H8 C27 2.9756 no 4_555
H8 C28 3.2353 no 4_555
H8 C29 3.4174 no 4_555
H8 C30 3.3772 no 4_555
H8 H26 3.4257 no 4_555
H8 H27 3.3838 no 4_555
H11A O11 2.7060 no 4_554
H11A C7 3.4798 no 4_554
H11A H7 3.3661 no 4_554
H11B O6 3.3869 no 2_546
H11B O7 2.7437 no 2_546
H11B C25 3.4421 no 4_555
H11B H25 2.6866 no 4_555
H13 H4 3.0989 no 3_667
H14 C15 2.9844 no 3_657
H14 C16 3.3750 no 3_657
H14 C23 3.1770 no 2_646
H14 C24 3.4795 no 2_646
H14 H15 2.7556 no 3_657
H14 H16 3.4218 no 3_657
H14 H23 2.4449 no 2_646
H14 H24 3.0712 no 2_646
H15 Cl2 3.4790 no 3_657
H15 O1 3.4581 no 2_646
H15 O9 2.7247 no 3_657
H15 O10 3.0915 no 3_657
H15 C14 2.9528 no 3_657
H15 C15 3.5788 no 3_657
H15 C20 3.3393 no 3_657
H15 C23 3.4989 no 2_646
H15 H14 2.7556 no 3_657
H15 H15 3.4041 no 3_657
H15 H23 2.7505 no 2_646
H15 H24 3.4707 no 2_646
H16 O4 3.4257 no 1_545
H16 O10 2.9362 no 3_657
H16 C3 3.4198 no 1_545
H16 H3 2.7442 no 1_545
H16 H4 3.1338 no 1_545
H16 H14 3.4218 no 3_657
H16 H26 3.5388 no 2_546
H16 H31C 3.2653 no 2_646
H17 Cl1 3.2285 no 1_545
H17 O4 2.6283 no 1_545
H17 O6 2.8433 no 1_545
H17 C26 3.1200 no 2_546
H17 C28 2.9867 no 2_546
H17 H26 2.6582 no 2_546
H17 H28 2.3775 no 2_546
H17 H31C 3.3619 no 2_646
H18 O7 2.9964 no 2_546
H18 C6 3.2973 no 4_554
H18 C25 3.5898 no 4_555
H18 H6 2.7935 no 4_554
H18 H25 2.6412 no 4_555
H18 H28 3.4043 no 2_546
H21A Cl1 3.2435 no .
H21A O4 3.3013 no .
H21A O5 3.3952 no .
H21A O6 3.4944 no 2_546
H21A O7 2.5782 no .
H21A C6 3.4128 no 3_567
H21A H6 2.6243 no 3_567
H21B Cl1 3.3051 no 2_546
H21B O6 2.3350 no 2_546
H21B O7 3.4724 no 2_546
H21B H6 2.9501 no 3_567
H23 O9 3.2705 no 4_554
H23 C14 3.0597 no 2_656
H23 C15 3.2930 no 2_656
H23 C20 3.4789 no 2_656
H23 H14 2.4449 no 2_656
H23 H15 2.7505 no 2_656
H24 O9 3.1300 no 4_554
H24 C15 3.5264 no 4_554
H24 C16 3.5426 no 4_554
H24 C17 3.3951 no 4_554
H24 C18 3.2079 no 4_554
H24 C19 3.1618 no 4_554
H24 C20 3.3433 no 4_554
H24 H1A 3.4639 no 4_554
H24 H14 3.0712 no 2_656
H24 H15 3.4707 no 2_656
H25 O7 3.0506 no 3_566
H25 C1 3.5089 no 4_554
H25 C11 3.5263 no 4_554
H25 C18 2.9734 no 4_554
H25 C19 3.5337 no 4_554
H25 C26 3.4134 no 3_566
H25 C28 3.4762 no 3_566
H25 H1A 2.9527 no 4_554
H25 H1B 3.1960 no 4_554
H25 H11B 2.6866 no 4_554
H25 H18 2.6412 no 4_554
H26 O4 3.3193 no 2_546
H26 C4 3.4886 no 2_546
H26 C17 3.1356 no 2_556
H26 H4 3.0583 no 2_546
H26 H7 3.4825 no 4_554
H26 H8 3.4257 no 4_554
H26 H16 3.5388 no 2_556
H26 H17 2.6582 no 2_556
H27 Cl1 2.8840 no 3_566
H27 O5 2.5996 no 3_566
H27 O6 2.9320 no 3_566
H27 O7 2.7283 no 3_566
H27 C29 3.5818 no 3_566
H27 C30 3.3997 no 3_566
H27 H1B 3.3563 no 4_554
H27 H5 3.4445 no 2_546
H27 H8 3.3838 no 4_554
H28 Cl1 3.2532 no 2_546
H28 O4 2.8074 no 2_546
H28 O6 2.7425 no 2_546
H28 C17 3.2048 no 2_556
H28 H7 3.0506 no 4_554
H28 H17 2.3775 no 2_556
H28 H18 3.4043 no 2_556
H31A O8 3.0720 no 3_667
H31A C4 3.0071 no 3_667
H31A C5 3.4276 no 3_667
H31A C10 3.3698 no 3_667
H31A H4 2.6939 no 3_667
H31A H5 3.1560 no 3_667
H31B O8 3.2619 no 3_667
H31B O11 3.4097 no 3_667
H31B C14 3.5203 no 2_656
H31B C15 3.2283 no 2_656
H31B C16 3.5185 no 2_656
H31B C17 3.5347 no 2_656
H31B C18 3.3089 no 2_656
H31B C19 3.0094 no 2_656
H31B C20 2.9491 no 2_656
H31C O10 3.2406 no 4_554
H31C C5 3.5426 no 3_667
H31C C15 3.1967 no 2_656
H31C C16 2.9300 no 2_656
H31C C17 3.0094 no 2_656
H31C C18 3.3819 no 2_656
H31C C20 3.5507 no 2_656
H31C H5 3.0149 no 3_667
H31C H16 3.2653 no 2_656
H31C H17 3.3619 no 2_656

loop_
_geom_torsion_atom_site_label_1
_geom_torsion_atom_site_label_2
_geom_torsion_atom_site_label_3
_geom_torsion_atom_site_label_4
_geom_torsion
_geom_torsion_publ_flag
O2 Cd1 O1 C31 -19.0(3) no
O2 Cd1 N1 C1 31.1(3) no
O2 Cd1 N1 C11 -90.78(19) no
O2 Cd1 N1 C21 150.16(15) no
O2 Cd1 N2 C2 -112.8(2) no
O2 Cd1 N2 C3 57.6(2) no
O2 Cd1 N3 C12 147.7(3) no
O2 Cd1 N3 C13 -29.9(3) no
O3 Cd1 O1 C31 72.6(3) no
O1 Cd1 N1 C1 143.55(16) no
O1 Cd1 N1 C11 21.7(3) no
O1 Cd1 N1 C21 -97.34(19) no
N1 Cd1 O1 C31 -148.8(2) no
O1 Cd1 N2 C2 -147.6(3) no
O1 Cd1 N2 C3 22.7(4) no
N2 Cd1 O1 C31 15.9(5) no
O1 Cd1 N3 C12 -132.0(3) no
O1 Cd1 N3 C13 50.4(3) no
N3 Cd1 O1 C31 -101.0(3) no
O1 Cd1 N4 C22 153.2(3) no
O1 Cd1 N4 C23 -23.0(3) no
N4 Cd1 O1 C31 151.1(3) no
O3 Cd1 N1 C1 -94.99(17) no
O3 Cd1 N1 C11 143.18(14) no
O3 Cd1 N1 C21 24.1(3) no
O3 Cd1 N2 C2 156.86(19) no
O3 Cd1 N2 C3 -32.82(19) no
O3 Cd1 N3 C12 -150.0(3) no
O3 Cd1 N3 C13 32.4(5) no
O3 Cd1 N4 C22 -126.9(3) no
O3 Cd1 N4 C23 56.9(2) no
N1 Cd1 N2 C2 20.97(17) no
N1 Cd1 N2 C3 -168.7(3) no
N2 Cd1 N1 C1 -29.33(15) no
N2 Cd1 N1 C11 -151.16(18) no
N2 Cd1 N1 C21 89.79(16) no
N1 Cd1 N3 C12 14.2(2) no
N1 Cd1 N3 C13 -163.4(3) no
N3 Cd1 N1 C1 92.23(17) no
N3 Cd1 N1 C11 -29.60(15) no
N3 Cd1 N1 C21 -148.66(18) no
N1 Cd1 N4 C22 13.12(18) no
N1 Cd1 N4 C23 -163.1(3) no
N4 Cd1 N1 C1 -150.65(18) no
N4 Cd1 N1 C11 87.52(17) no
N4 Cd1 N1 C21 -31.53(15) no
N2 Cd1 N3 C12 72.7(3) no
N2 Cd1 N3 C13 -105.0(3) no
N3 Cd1 N2 C2 -37.0(2) no
N3 Cd1 N2 C3 133.31(19) no
N2 Cd1 N4 C22 -46.2(3) no
N2 Cd1 N4 C23 137.6(2) no
N4 Cd1 N2 C2 81.2(2) no
N4 Cd1 N2 C3 -108.5(2) no
N3 Cd1 N4 C22 73.7(3) no
N3 Cd1 N4 C23 -102.4(3) no
N4 Cd1 N3 C12 -47.9(3) no
N4 Cd1 N3 C13 134.5(3) no
Cd1 N1 C1 C2 36.4(3) no
Cd1 N1 C11 C12 42.3(3) no
Cd1 N1 C21 C22 47.5(3) no
C1 N1 C11 C12 -79.0(4) no
C11 N1 C1 C2 158.0(3) no
C1 N1 C21 C22 165.8(3) no
C21 N1 C1 C2 -78.9(3) no
C11 N1 C21 C22 -71.3(4) no
C21 N1 C11 C12 157.8(3) no
Cd1 N2 C2 C1 -8.2(4) no
Cd1 N2 C2 C9 169.12(19) no
Cd1 N2 C3 C4 -169.9(2) no
C2 N2 C3 C4 0.3(5) no
C3 N2 C2 C1 -178.8(3) no
C3 N2 C2 C9 -1.5(5) no
Cd1 N3 C12 C11 3.9(4) no
Cd1 N3 C12 C19 -177.2(2) no
Cd1 N3 C13 C14 175.9(3) no
C12 N3 C13 C14 -1.8(6) no
C13 N3 C12 C11 -178.3(3) no
C13 N3 C12 C19 0.5(6) no
Cd1 N4 C22 C21 9.2(4) no
Cd1 N4 C22 C29 -173.2(2) no
Cd1 N4 C23 C24 175.7(3) no
C22 N4 C23 C24 -0.4(6) no
C23 N4 C22 C21 -174.5(3) no
C23 N4 C22 C29 3.1(5) no
N1 C1 C2 N2 -20.0(4) no
N1 C1 C2 C9 162.6(3) no
N2 C2 C9 C8 -177.4(3) no
N2 C2 C9 C10 1.5(5) no
C1 C2 C9 C8 -0.2(5) no
C1 C2 C9 C10 178.7(3) no
N2 C3 C4 C10 0.8(6) no
C3 C4 C10 C5 177.9(3) no
C3 C4 C10 C9 -0.7(5) no
C6 C5 C10 C4 -178.6(4) no
C6 C5 C10 C9 0.0(6) no
C10 C5 C6 C7 0.2(6) no
C5 C6 C7 C8 -0.3(6) no
C6 C7 C8 C9 0.1(6) no
C7 C8 C9 C2 178.9(3) no
C7 C8 C9 C10 0.0(5) no
C2 C9 C10 C4 -0.4(5) no
C2 C9 C10 C5 -179.0(3) no
C8 C9 C10 C4 178.6(3) no
C8 C9 C10 C5 -0.1(5) no
N1 C11 C12 N3 -31.5(5) no
N1 C11 C12 C19 149.6(3) no
N3 C12 C19 C18 -178.2(4) no
N3 C12 C19 C20 1.7(6) no
C11 C12 C19 C18 0.6(6) no
C11 C12 C19 C20 -179.4(3) no
N3 C13 C14 C20 0.6(7) no
C13 C14 C20 C15 -179.8(4) no
C13 C14 C20 C19 1.7(6) no
C16 C15 C20 C14 -178.3(4) no
C16 C15 C20 C19 0.2(7) no
C20 C15 C16 C17 1.3(7) no
C15 C16 C17 C18 -1.6(8) no
C16 C17 C18 C19 0.4(7) no
C17 C18 C19 C12 -179.0(4) no
C17 C18 C19 C20 1.1(6) no
C12 C19 C20 C14 -2.8(6) no
C12 C19 C20 C15 178.6(4) no
C18 C19 C20 C14 177.2(4) no
C18 C19 C20 C15 -1.4(6) no
N1 C21 C22 N4 -40.4(4) no
N1 C21 C22 C29 142.0(3) no
N4 C22 C29 C28 176.0(3) no
N4 C22 C29 C30 -3.1(5) no
C21 C22 C29 C28 -6.5(6) no
C21 C22 C29 C30 174.3(3) no
N4 C23 C24 C30 -2.3(6) no
C23 C24 C30 C25 -177.3(4) no
C23 C24 C30 C29 2.1(6) no
C27 C25 C30 C24 178.2(4) no
C27 C25 C30 C29 -1.2(6) no
C30 C25 C27 C26 0.7(6) no
C27 C26 C28 C29 -1.0(6) no
C28 C26 C27 C25 0.4(7) no
C26 C28 C29 C22 -178.7(4) no
C26 C28 C29 C30 0.4(6) no
C22 C29 C30 C24 0.4(5) no
C22 C29 C30 C25 179.8(3) no
C28 C29 C30 C24 -178.8(3) no
C28 C29 C30 C25 0.7(5) no
